data_2212430
loop_
_publ_author_name
'Shou-Rong Zhu'
'Wan-Dong Chen '
'Hong-Jian Zhao'
'Min Shao'
'Ming-Xing Li'

_publ_section_title
;
 4,4',4''-(1,3,5-Triazine-2,4,6-triyl)tripyridinium trinitrate
;
_journal_coeditor_code AC2048
_journal_issue 3
_journal_name_full 'Acta Crystallographica Section E'
_journal_page_first o1344
_journal_page_last o1346
_journal_paper_doi 10.1107/S160053680604431X
_journal_volume 63
_journal_year 2007
_chemical_formula_iupac 'C18 H15 N6 3+, 3N O3 -'
_chemical_formula_moiety 'C18 H15 N6 3+, 3N O3 -'
_chemical_formula_sum 'C18 H15 N9 O9'
_chemical_formula_weight 501.39
_chemical_name_systematic
;
4,4',4''-(1,3,5-Triazine-2,4,6-triyl)tripyridinium trinitrate
;
_space_group_IT_number 9
_symmetry_cell_setting monoclinic
_symmetry_space_group_name_Hall 'C -2yc'
_symmetry_space_group_name_H-M 'C 1 c 1'
_atom_sites_solution_hydrogens geom
_atom_sites_solution_primary direct
_atom_sites_solution_secondary difmap
_audit_creation_method SHELXL-97
_cell_angle_alpha 90.00
_cell_angle_beta 109.6710(10)
_cell_angle_gamma 90.00
_cell_formula_units_Z 4
_cell_length_a 9.8940(12)
_cell_length_b 21.637(3)
_cell_length_c 9.9734(12)
_cell_measurement_reflns_used 2778
_cell_measurement_temperature 273(2)
_cell_measurement_theta_max 27.083
_cell_measurement_theta_min 2.378
_cell_volume 2010.5(4)
_computing_cell_refinement 'SAINT (Bruker, 2000)'
_computing_data_collection 'APEX2 (Bruker, 2000)'
_computing_data_reduction SAINT
_computing_molecular_graphics 'SHELXTL (Sheldrick, 2000)'
_computing_publication_material SHELXTL
_computing_structure_refinement 'SHELXL97 (Sheldrick, 1997)'
_computing_structure_solution 'SHELXS97 (Sheldrick, 1997)'
_diffrn_ambient_temperature 273(2)
_diffrn_measured_fraction_theta_full 0.994
_diffrn_measured_fraction_theta_max 0.994
_diffrn_measurement_device_type 'Bruker APEX-II area-detector'
_diffrn_measurement_method \w
_diffrn_radiation_monochromator graphite
_diffrn_radiation_source 'fine-focus sealed tube'
_diffrn_radiation_type MoK\a
_diffrn_radiation_wavelength 0.71073
_diffrn_reflns_av_R_equivalents 0.0207
_diffrn_reflns_av_sigmaI/netI 0.0251
_diffrn_reflns_limit_h_max 12
_diffrn_reflns_limit_h_min -11
_diffrn_reflns_limit_k_max 27
_diffrn_reflns_limit_k_min -28
_diffrn_reflns_limit_l_max 12
_diffrn_reflns_limit_l_min -12
_diffrn_reflns_number 6240
_diffrn_reflns_theta_full 27.50
_diffrn_reflns_theta_max 27.50
_diffrn_reflns_theta_min 2.38
_diffrn_standards_number 0
_exptl_absorpt_coefficient_mu 0.136
_exptl_absorpt_correction_T_max 0.9732
_exptl_absorpt_correction_T_min 0.9475
_exptl_absorpt_correction_type multi-scan
_exptl_absorpt_process_details '(SADABS; Sheldrick, 1996)'
_exptl_crystal_colour pale_brown
_exptl_crystal_density_diffrn 1.657
_exptl_crystal_density_method 'not measured'
_exptl_crystal_description rhomb
_exptl_crystal_F_000 1032
_exptl_crystal_size_max 0.40
_exptl_crystal_size_mid 0.20
_exptl_crystal_size_min 0.20
_refine_diff_density_max 0.206
_refine_diff_density_min -0.209
_refine_ls_extinction_coef 0.0040(6)
_refine_ls_extinction_expression Fc^*^=kFc[1+0.001xFc^2^\l^3^/sin(2\q)]^-1/4^
_refine_ls_extinction_method SHELXL97
_refine_ls_goodness_of_fit_ref 1.047
_refine_ls_hydrogen_treatment mixed
_refine_ls_matrix_type full
_refine_ls_number_parameters 338
_refine_ls_number_reflns 2300
_refine_ls_number_restraints 2
_refine_ls_restrained_S_all 1.046
_refine_ls_R_factor_all 0.0371
_refine_ls_R_factor_gt 0.0327
_refine_ls_shift/su_max 0.000
_refine_ls_shift/su_mean 0.000
_refine_ls_structure_factor_coef Fsqd
_refine_ls_weighting_details 'calc w=1/[\s^2^(Fo^2^)+(0.0501P)^2^+0.2046P] where P=(Fo^2^+2Fc^2^)/3'
_refine_ls_weighting_scheme calc
_refine_ls_wR_factor_gt 0.0793
_refine_ls_wR_factor_ref 0.0824
_reflns_number_gt 2078
_reflns_number_total 2300
_reflns_threshold_expression I>2\s(I)
_cod_data_source_file ac2048.cif
_cod_data_source_block I
_cod_original_cell_volume 2010.4(4)
_cod_original_sg_symbol_H-M 'C c'
_cod_database_code 2212430
_cod_database_fobs_code 2212430

loop_
_symmetry_equiv_pos_as_xyz
'x, y, z'
'x, -y, z+1/2'
'x+1/2, y+1/2, z'
'x+1/2, -y+1/2, z+1/2'

loop_
_atom_site_type_symbol
_atom_site_label
_atom_site_fract_x
_atom_site_fract_y
_atom_site_fract_z
_atom_site_U_iso_or_equiv
_atom_site_adp_type
_atom_site_calc_flag
_atom_site_refinement_flags
_atom_site_occupancy
C C1 0.7969(2) 0.76683(10) 0.0970(2) 0.0245(5) Uani d . 1
C C2 0.7684(2) 0.86961(10) 0.0974(2) 0.0244(5) Uani d . 1
C C3 0.8598(2) 0.81840(10) 0.3040(2) 0.0240(5) Uani d . 1
C C4 0.9157(3) 0.81854(10) 0.4621(2) 0.0243(5) Uani d . 1
C C5 0.9556(3) 0.87405(10) 0.5364(2) 0.0287(5) Uani d . 1
H H5 0.9484 0.9112 0.4876 0.034 Uiso calc R 1
C C6 1.0056(3) 0.87302(13) 0.6829(3) 0.0357(6) Uani d . 1
H H6 1.0329 0.9095 0.7342 0.043 Uiso calc R 1
C C7 0.9785(3) 0.76513(12) 0.6828(3) 0.0361(6) Uani d . 1
H H7 0.9869 0.7288 0.7347 0.043 Uiso calc R 1
C C8 0.9289(3) 0.76342(11) 0.5362(3) 0.0314(5) Uani d . 1
H H8 0.9047 0.7261 0.4880 0.038 Uiso calc R 1
C C9 0.7775(2) 0.70777(10) 0.0144(2) 0.0236(5) Uani d . 1
C C10 0.7965(3) 0.65085(10) 0.0827(3) 0.0303(5) Uani d . 1
H H10 0.8307 0.6484 0.1816 0.036 Uiso calc R 1
C C11 0.7637(3) 0.59791(11) 0.0007(3) 0.0358(6) Uani d . 1
H H11 0.7726 0.5594 0.0441 0.043 Uiso calc R 1
C C12 0.7053(3) 0.65594(12) -0.2084(3) 0.0381(6) Uani d . 1
H H12 0.6767 0.6568 -0.3073 0.046 Uiso calc R 1
C C13 0.7330(3) 0.71033(11) -0.1331(3) 0.0312(5) Uani d . 1
H H13 0.7222 0.7481 -0.1800 0.037 Uiso calc R 1
C C14 0.7142(3) 0.92783(9) 0.0180(2) 0.0259(5) Uani d . 1
C C15 0.6278(3) 0.92505(11) -0.1242(3) 0.0341(6) Uani d . 1
H H15 0.6087 0.8874 -0.1720 0.041 Uiso calc R 1
C C16 0.5708(3) 0.97917(13) -0.1930(3) 0.0403(6) Uani d . 1
H H16 0.5123 0.9783 -0.2881 0.048 Uiso calc R 1
C C17 0.6828(3) 1.03675(11) 0.0123(3) 0.0367(6) Uani d . 1
H H17 0.6997 1.0751 0.0570 0.044 Uiso calc R 1
C C18 0.7437(3) 0.98466(10) 0.0863(3) 0.0308(5) Uani d . 1
H H18 0.8038 0.9873 0.1807 0.037 Uiso calc R 1
H H4A 1.048(4) 0.8167(18) 0.841(5) 0.071(12) Uiso d . 1
H H5A 0.696(4) 0.5691(17) -0.204(4) 0.062(10) Uiso d . 1
H H6A 0.558(4) 1.0645(15) -0.179(3) 0.047(9) Uiso d . 1
N N1 0.8492(2) 0.76378(8) 0.2383(2) 0.0264(4) Uani d . 1
N N2 0.7533(2) 0.81794(8) 0.0208(2) 0.0266(4) Uani d . 1
N N3 0.8226(2) 0.87272(8) 0.23940(19) 0.0263(4) Uani d . 1
N N4 1.0145(3) 0.81930(11) 0.7506(2) 0.0386(5) Uani d . 1
N N5 0.7191(3) 0.60213(10) -0.1409(3) 0.0381(5) Uani d . 1
N N6 0.5996(3) 1.03253(10) -0.1234(3) 0.0387(5) Uani d . 1
N N7 0.3805(2) 0.91123(9) 0.0212(2) 0.0331(5) Uani d . 1
N N8 0.6079(2) 0.80094(9) 0.5292(2) 0.0297(4) Uani d . 1
N N9 0.0472(3) 0.04132(9) 0.5145(2) 0.0331(4) Uani d . 1
O O1 0.3186(3) 0.87619(10) -0.0780(2) 0.0583(6) Uani d . 1
O O2 0.3768(2) 0.96804(9) 0.0031(2) 0.0492(5) Uani d . 1
O O3 0.4505(3) 0.88892(9) 0.1404(2) 0.0573(6) Uani d . 1
O O4 0.5819(3) 0.83154(9) 0.4186(2) 0.0490(6) Uani d . 1
O O5 0.6594(3) 0.82693(8) 0.6469(2) 0.0498(6) Uani d . 1
O O6 0.5829(2) 0.74439(8) 0.5232(2) 0.0428(5) Uani d . 1
O O7 0.0043(3) 0.00839(9) 0.4068(2) 0.0511(6) Uani d . 1
O O8 0.0252(3) 0.09767(8) 0.5067(2) 0.0505(5) Uani d . 1
O O9 0.1116(3) 0.01682(9) 0.6336(2) 0.0508(6) Uani d . 1

loop_
_atom_site_aniso_label
_atom_site_aniso_U_11
_atom_site_aniso_U_22
_atom_site_aniso_U_33
_atom_site_aniso_U_12
_atom_site_aniso_U_13
_atom_site_aniso_U_23
C1 0.0300(11) 0.0189(10) 0.0229(11) 0.0003(9) 0.0066(9) -0.0023(9)
C2 0.0303(12) 0.0190(10) 0.0222(11) 0.0022(9) 0.0068(9) 0.0011(8)
C3 0.0291(12) 0.0204(11) 0.0214(11) -0.0009(9) 0.0071(9) 0.0002(8)
C4 0.0272(11) 0.0237(11) 0.0190(11) 0.0024(9) 0.0037(9) 0.0011(9)
C5 0.0344(13) 0.0249(11) 0.0230(12) 0.0003(10) 0.0047(10) -0.0002(9)
C6 0.0415(14) 0.0370(13) 0.0238(12) -0.0026(11) 0.0045(10) -0.0059(10)
C7 0.0450(15) 0.0343(13) 0.0260(13) 0.0060(12) 0.0080(11) 0.0099(10)
C8 0.0408(14) 0.0244(11) 0.0264(13) 0.0002(10) 0.0079(11) 0.0015(10)
C9 0.0280(11) 0.0182(10) 0.0222(11) 0.0016(8) 0.0053(9) -0.0021(8)
C10 0.0364(13) 0.0212(11) 0.0307(13) 0.0028(10) 0.0080(10) 0.0011(10)
C11 0.0421(14) 0.0189(11) 0.0440(16) 0.0038(10) 0.0113(12) -0.0018(10)
C12 0.0493(16) 0.0324(13) 0.0278(14) 0.0005(11) 0.0067(12) -0.0086(10)
C13 0.0410(13) 0.0236(11) 0.0260(13) 0.0011(10) 0.0073(10) -0.0026(9)
C14 0.0348(12) 0.0210(10) 0.0214(11) 0.0029(9) 0.0089(9) 0.0021(9)
C15 0.0470(14) 0.0306(12) 0.0224(12) 0.0074(11) 0.0088(11) 0.0018(9)
C16 0.0495(16) 0.0433(15) 0.0251(14) 0.0124(12) 0.0085(12) 0.0126(11)
C17 0.0429(15) 0.0226(11) 0.0465(16) 0.0028(10) 0.0174(13) 0.0049(11)
C18 0.0376(13) 0.0214(11) 0.0313(14) 0.0009(10) 0.0090(11) 0.0003(9)
N1 0.0367(11) 0.0204(9) 0.0187(9) 0.0007(8) 0.0047(8) 0.0007(7)
N2 0.0367(11) 0.0193(9) 0.0193(10) 0.0007(8) 0.0036(8) -0.0006(7)
N3 0.0365(11) 0.0207(9) 0.0185(10) -0.0008(8) 0.0049(8) 0.0003(7)
N4 0.0451(13) 0.0503(14) 0.0158(10) 0.0010(11) 0.0040(9) 0.0009(10)
N5 0.0437(13) 0.0259(11) 0.0412(14) -0.0013(9) 0.0097(10) -0.0135(10)
N6 0.0446(13) 0.0279(11) 0.0464(15) 0.0130(10) 0.0190(11) 0.0182(10)
N7 0.0388(11) 0.0260(10) 0.0328(11) -0.0023(9) 0.0098(9) -0.0065(9)
N8 0.0375(11) 0.0252(9) 0.0237(10) -0.0018(9) 0.0069(8) -0.0034(8)
N9 0.0453(12) 0.0257(9) 0.0277(10) -0.0055(9) 0.0116(9) -0.0041(9)
O1 0.0785(16) 0.0408(11) 0.0368(12) -0.0042(11) -0.0056(11) -0.0105(9)
O2 0.0620(13) 0.0272(9) 0.0537(14) 0.0045(9) 0.0134(10) -0.0009(9)
O3 0.0818(17) 0.0391(11) 0.0328(12) -0.0066(11) -0.0048(11) 0.0016(9)
O4 0.0817(16) 0.0318(10) 0.0225(10) -0.0141(9) 0.0032(9) 0.0024(7)
O5 0.0841(16) 0.0344(10) 0.0239(10) -0.0056(10) 0.0087(10) -0.0085(8)
O6 0.0655(14) 0.0240(8) 0.0330(10) -0.0057(9) 0.0087(9) -0.0004(8)
O7 0.0789(16) 0.0358(10) 0.0295(11) -0.0085(10) 0.0065(10) -0.0098(8)
O8 0.0728(15) 0.0285(9) 0.0422(11) 0.0018(9) 0.0087(10) -0.0029(9)
O9 0.0856(16) 0.0334(10) 0.0256(10) -0.0018(10) 0.0083(10) -0.0008(8)

loop_
_atom_type_symbol
_atom_type_description
_atom_type_scat_dispersion_real
_atom_type_scat_dispersion_imag
_atom_type_scat_source
C C 0.0033 0.0016 'International Tables Vol C Tables 4.2.6.8 and 6.1.1.4'
H H 0.0000 0.0000 'International Tables Vol C Tables 4.2.6.8 and 6.1.1.4'
N N 0.0061 0.0033 'International Tables Vol C Tables 4.2.6.8 and 6.1.1.4'
O O 0.0106 0.0060 'International Tables Vol C Tables 4.2.6.8 and 6.1.1.4'

loop_
_geom_angle_atom_site_label_1
_geom_angle_atom_site_label_2
_geom_angle_atom_site_label_3
_geom_angle
N2 C1 N1 125.68(19)
N2 C1 C9 116.02(19)
N1 C1 C9 118.22(19)
N2 C2 N3 125.23(19)
N2 C2 C14 116.98(19)
N3 C2 C14 117.73(18)
N3 C3 N1 125.4(2)
N3 C3 C4 117.09(19)
N1 C3 C4 117.5(2)
C8 C4 C5 119.8(2)
C8 C4 C3 120.0(2)
C5 C4 C3 120.2(2)
C6 C5 C4 119.1(2)
C6 C5 H5 120.5
C4 C5 H5 120.5
N4 C6 C5 119.4(2)
N4 C6 H6 120.3
C5 C6 H6 120.3
N4 C7 C8 119.9(2)
N4 C7 H7 120.1
C8 C7 H7 120.1
C7 C8 C4 118.6(2)
C7 C8 H8 120.7
C4 C8 H8 120.7
C13 C9 C10 119.8(2)
C13 C9 C1 119.0(2)
C10 C9 C1 121.1(2)
C11 C10 C9 118.6(2)
C11 C10 H10 120.7
C9 C10 H10 120.7
N5 C11 C10 119.9(2)
N5 C11 H11 120.1
C10 C11 H11 120.1
N5 C12 C13 120.4(2)
N5 C12 H12 119.8
C13 C12 H12 119.8
C12 C13 C9 118.7(2)
C12 C13 H13 120.7
C9 C13 H13 120.7
C18 C14 C15 119.7(2)
C18 C14 C2 120.7(2)
C15 C14 C2 119.6(2)
C16 C15 C14 118.6(2)
C16 C15 H15 120.7
C14 C15 H15 120.7
N6 C16 C15 119.9(3)
N6 C16 H16 120.0
C15 C16 H16 120.0
N6 C17 C18 120.1(2)
N6 C17 H17 120.0
C18 C17 H17 120.0
C17 C18 C14 118.8(2)
C17 C18 H18 120.6
C14 C18 H18 120.6
C1 N1 C3 114.44(18)
C1 N2 C2 114.68(19)
C3 N3 C2 114.53(18)
C6 N4 C7 123.2(2)
C6 N4 H4A 122(3)
C7 N4 H4A 115(3)
C12 N5 C11 122.5(2)
C12 N5 H5A 112(2)
C11 N5 H5A 126(2)
C16 N6 C17 122.9(2)
C16 N6 H6A 112(2)
C17 N6 H6A 125(2)
O1 N7 O2 120.7(2)
O1 N7 O3 119.4(2)
O2 N7 O3 119.9(2)
O4 N8 O5 119.7(2)
O4 N8 O6 120.3(2)
O5 N8 O6 120.0(2)
O8 N9 O7 120.7(2)
O8 N9 O9 119.8(2)
O7 N9 O9 119.5(2)

loop_
_geom_bond_atom_site_label_1
_geom_bond_atom_site_label_2
_geom_bond_distance
C1 N2 1.329(3)
C1 N1 1.329(3)
C1 C9 1.497(3)
C2 N2 1.334(3)
C2 N3 1.336(3)
C2 C14 1.488(3)
C3 N3 1.331(3)
C3 N1 1.338(3)
C3 C4 1.485(3)
C4 C8 1.386(3)
C4 C5 1.397(3)
C5 C6 1.376(3)
C5 H5 0.930
C6 N4 1.332(4)
C6 H6 0.930
C7 N4 1.340(4)
C7 C8 1.377(4)
C7 H7 0.930
C8 H8 0.930
C9 C13 1.387(3)
C9 C10 1.389(3)
C10 C11 1.381(3)
C10 H10 0.930
C11 N5 1.333(4)
C11 H11 0.930
C12 N5 1.328(3)
C12 C13 1.373(3)
C12 H12 0.930
C13 H13 0.930
C14 C18 1.388(3)
C14 C15 1.390(3)
C15 C16 1.378(3)
C15 H15 0.930
C16 N6 1.328(4)
C16 H16 0.930
C17 N6 1.329(4)
C17 C18 1.371(3)
C17 H17 0.930
C18 H18 0.930
N4 H4A 0.85(4)
N5 H5A 0.93(4)
N6 H6A 0.90(3)
N7 O1 1.233(3)
N7 O2 1.241(3)
N7 O3 1.254(3)
N8 O4 1.237(3)
N8 O5 1.246(3)
N8 O6 1.245(2)
N9 O8 1.236(3)
N9 O7 1.239(3)
N9 O9 1.260(3)

loop_
_geom_hbond_atom_site_label_D
_geom_hbond_atom_site_label_H
_geom_hbond_atom_site_label_A
_geom_hbond_site_symmetry_A
_geom_hbond_distance_DH
_geom_hbond_distance_HA
_geom_hbond_distance_DA
_geom_hbond_angle_DHA
N6 H6A O4 2_574 0.90(3) 2.43(3) 2.984(3) 120(3)
N5 H5A O9 3_554 0.93(4) 1.92(4) 2.826(3) 165(3)
N4 H4A O8 2_665 0.85(4) 2.54(4) 3.095(3) 124(3)
N4 H4A O6 4_565 0.85(4) 2.18(4) 2.917(3) 145(4)

loop_
_cod_related_entry_id
_cod_related_entry_database
_cod_related_entry_code
1 ChemSpider 21125287
